data_4507573
loop_
_publ_author_name
'Cherukuvada, Suryanarayan'
'Bolla, Geetha'
'Sikligar, Kanishka'
'Nangia, Ashwini'

_publ_section_title
;
 4-Aminosalicylic Acid Adducts
;
_journal_issue 4
_journal_name_full 'Crystal Growth &amp; Design'
_journal_page_first 1551
_journal_paper_doi 10.1021/cg301798s
_journal_volume 13
_journal_year 2013
_chemical_formula_sum 'C7 H7 N O3'
_chemical_formula_weight 153.14
_chemical_name_systematic
; 
 ? 
;
_space_group_IT_number 14
_symmetry_cell_setting monoclinic
_symmetry_space_group_name_Hall '-P 2yn'
_symmetry_space_group_name_H-M 'P 1 21/n 1'
_atom_sites_solution_hydrogens geom
_atom_sites_solution_primary direct
_atom_sites_solution_secondary difmap
_audit_creation_method SHELXL-97
_cell_angle_alpha 90.00
_cell_angle_beta 91.889(2)
_cell_angle_gamma 90.00
_cell_formula_units_Z 4
_cell_length_a 3.7161(4)
_cell_length_b 7.3629(9)
_cell_length_c 23.307(3)
_cell_measurement_reflns_used 2089
_cell_measurement_temperature 100(2)
_cell_measurement_theta_max 26.06
_cell_measurement_theta_min 2.90
_cell_volume 637.36(13)
_computing_cell_refinement 'Bruker SMART'
_computing_data_collection 'Bruker SMART'
_computing_data_reduction 'Bruker SAINT'
_computing_molecular_graphics 'Bruker SHELXTL'
_computing_publication_material 'Bruker SHELXTL'
_computing_structure_refinement 'SHELXL-97 (Sheldrick, 1997)'
_computing_structure_solution 'SHELXS-97 (Sheldrick, 1990)'
_diffrn_ambient_temperature 100(2)
_diffrn_measured_fraction_theta_full 1.000
_diffrn_measured_fraction_theta_max 1.000
_diffrn_measurement_device_type 'CCD area detector'
_diffrn_measurement_method 'phi and omega scans'
_diffrn_radiation_monochromator graphite
_diffrn_radiation_source 'fine-focus sealed tube'
_diffrn_radiation_type MoK\a
_diffrn_radiation_wavelength 0.71073
_diffrn_reflns_av_R_equivalents 0.0498
_diffrn_reflns_av_sigmaI/netI 0.0393
_diffrn_reflns_limit_h_max 4
_diffrn_reflns_limit_h_min -4
_diffrn_reflns_limit_k_max 9
_diffrn_reflns_limit_k_min -9
_diffrn_reflns_limit_l_max 28
_diffrn_reflns_limit_l_min -28
_diffrn_reflns_number 6398
_diffrn_reflns_theta_full 26.07
_diffrn_reflns_theta_max 26.07
_diffrn_reflns_theta_min 1.75
_exptl_absorpt_coefficient_mu 0.127
_exptl_absorpt_correction_T_max 0.9850
_exptl_absorpt_correction_T_min 0.9606
_exptl_absorpt_correction_type multi-scan
_exptl_absorpt_process_details sadabs
_exptl_crystal_colour colorless
_exptl_crystal_density_diffrn 1.596
_exptl_crystal_density_method 'not measured'
_exptl_crystal_description needle
_exptl_crystal_F_000 320
_exptl_crystal_size_max 0.32
_exptl_crystal_size_mid 0.22
_exptl_crystal_size_min 0.12
_refine_diff_density_max 0.341
_refine_diff_density_min -0.239
_refine_diff_density_rms 0.074
_refine_ls_extinction_method none
_refine_ls_goodness_of_fit_ref 1.081
_refine_ls_hydrogen_treatment mixed
_refine_ls_matrix_type full
_refine_ls_number_parameters 116
_refine_ls_number_reflns 1270
_refine_ls_number_restraints 0
_refine_ls_restrained_S_all 1.081
_refine_ls_R_factor_all 0.0759
_refine_ls_R_factor_gt 0.0589
_refine_ls_shift/su_max 0.000
_refine_ls_shift/su_mean 0.000
_refine_ls_structure_factor_coef Fsqd
_refine_ls_weighting_details 'calc w=1/[\s^2^(Fo^2^)+(0.0717P)^2^+0.5003P] where P=(Fo^2^+2Fc^2^)/3'
_refine_ls_weighting_scheme calc
_refine_ls_wR_factor_gt 0.1365
_refine_ls_wR_factor_ref 0.1456
_reflns_number_gt 1016
_reflns_number_total 1270
_reflns_threshold_expression >2sigma(I)
_cod_data_source_file cg301798s_si_008.cif
_cod_data_source_block 5-Aminosalicylic-acid
_cod_depositor_comments
;
The following automatic conversions were performed:

'_symmetry_cell_setting' value 'Monoclinic' changed to 'monoclinic'
according to /home/saulius/struct/CIF-dictionaries/cif_core.dic
dictionary named 'cif_core.dic' version 2.4.2 from 2011-04-26.

Automatic conversion script
Id: cif_fix_values 1891 2012-01-12 08:04:46Z andrius 
;
_cod_original_sg_symbol_H-M 'P2(1)/n  '
_cod_database_code 4507573

loop_
_symmetry_equiv_pos_as_xyz
'x, y, z'
'-x+1/2, y+1/2, -z+1/2'
'-x, -y, -z'
'x-1/2, -y-1/2, z-1/2'

loop_
_atom_site_label
_atom_site_type_symbol
_atom_site_fract_x
_atom_site_fract_y
_atom_site_fract_z
_atom_site_U_iso_or_equiv
_atom_site_adp_type
_atom_site_occupancy
_atom_site_symmetry_multiplicity
_atom_site_calc_flag
_atom_site_refinement_flags
O2 O 0.6551(5) -0.3961(2) 0.11722(8) 0.0185(5) Uani 1 1 d .
O1 O 0.5854(5) -0.1950(2) 0.20565(8) 0.0200(5) Uani 1 1 d .
O3 O 0.4452(5) -0.3074(2) 0.03156(7) 0.0172(5) Uani 1 1 d .
C1 C 0.4114(6) -0.0995(3) 0.10967(10) 0.0137(6) Uani 1 1 d .
C2 C 0.2758(6) 0.0398(3) 0.07449(10) 0.0137(5) Uani 1 1 d .
H2 H 0.2481 0.0210 0.0343 0.016 Uiso 1 1 calc R
C3 C 0.2152(6) 0.2340(3) 0.15654(11) 0.0162(6) Uani 1 1 d .
H3 H 0.1450 0.3471 0.1723 0.019 Uiso 1 1 calc R
C4 C 0.1821(6) 0.2040(3) 0.09781(10) 0.0135(5) Uani 1 1 d .
N1 N 0.0433(6) 0.3501(3) 0.06020(9) 0.0146(5) Uani 1 1 d .
C5 C 0.4531(6) -0.0686(3) 0.16875(11) 0.0148(6) Uani 1 1 d .
C6 C 0.5094(6) -0.2786(3) 0.08378(10) 0.0133(5) Uani 1 1 d .
C7 C 0.3508(7) 0.0982(3) 0.19188(11) 0.0169(6) Uani 1 1 d .
H7 H 0.3749 0.1181 0.2321 0.020 Uiso 1 1 calc R
H1 H 0.637(9) -0.300(5) 0.1793(15) 0.044(9) Uiso 1 1 d .
H5 H -0.102(7) 0.303(4) 0.0278(12) 0.018(7) Uiso 1 1 d .
H4 H 0.231(10) 0.412(5) 0.0426(14) 0.040(9) Uiso 1 1 d .
H6 H -0.103(10) 0.437(5) 0.0830(16) 0.057(11) Uiso 1 1 d .

loop_
_atom_site_aniso_label
_atom_site_aniso_U_11
_atom_site_aniso_U_22
_atom_site_aniso_U_33
_atom_site_aniso_U_23
_atom_site_aniso_U_13
_atom_site_aniso_U_12
O2 0.0264(10) 0.0069(9) 0.0223(10) 0.0025(7) 0.0022(7) 0.0058(7)
O1 0.0295(11) 0.0125(9) 0.0179(10) 0.0033(8) -0.0007(8) 0.0048(7)
O3 0.0231(9) 0.0083(9) 0.0201(10) -0.0031(7) 0.0004(7) 0.0021(7)
C1 0.0107(12) 0.0093(12) 0.0211(13) 0.0000(10) 0.0027(10) -0.0010(9)
C2 0.0163(12) 0.0094(12) 0.0152(12) 0.0006(10) -0.0001(9) -0.0009(9)
C3 0.0175(13) 0.0078(12) 0.0236(14) -0.0025(10) 0.0029(10) 0.0011(9)
C4 0.0115(12) 0.0095(12) 0.0196(13) 0.0025(10) 0.0004(9) 0.0009(9)
N1 0.0184(11) 0.0057(10) 0.0195(12) 0.0026(9) -0.0006(9) 0.0027(8)
C5 0.0150(13) 0.0097(11) 0.0197(13) 0.0020(10) 0.0009(10) -0.0003(9)
C6 0.0137(12) 0.0081(12) 0.0181(13) 0.0012(10) 0.0020(9) -0.0010(9)
C7 0.0220(14) 0.0124(12) 0.0164(13) -0.0012(10) 0.0006(10) -0.0003(10)

loop_
_atom_type_symbol
_atom_type_description
_atom_type_scat_dispersion_real
_atom_type_scat_dispersion_imag
_atom_type_scat_source
C C 0.0033 0.0016 'International Tables Vol C Tables 4.2.6.8 and 6.1.1.4'
H H 0.0000 0.0000 'International Tables Vol C Tables 4.2.6.8 and 6.1.1.4'
N N 0.0061 0.0033 'International Tables Vol C Tables 4.2.6.8 and 6.1.1.4'
O O 0.0106 0.0060 'International Tables Vol C Tables 4.2.6.8 and 6.1.1.4'

loop_
_geom_angle_atom_site_label_1
_geom_angle_atom_site_label_2
_geom_angle_atom_site_label_3
_geom_angle
C5 O1 H1 102.2(19)
C2 C1 C5 119.0(2)
C2 C1 C6 119.8(2)
C5 C1 C6 121.2(2)
C4 C2 C1 120.3(2)
C4 C2 H2 119.8
C1 C2 H2 119.8
C7 C3 C4 119.5(2)
C7 C3 H3 120.3
C4 C3 H3 120.3
C2 C4 C3 121.0(2)
C2 C4 N1 119.7(2)
C3 C4 N1 119.3(2)
C4 N1 H5 112.2(16)
C4 N1 H4 111(2)
H5 N1 H4 103(3)
C4 N1 H6 110(2)
H5 N1 H6 110(3)
H4 N1 H6 111(3)
O1 C5 C7 117.2(2)
O1 C5 C1 122.8(2)
C7 C5 C1 119.9(2)
O3 C6 O2 123.0(2)
O3 C6 C1 119.9(2)
O2 C6 C1 117.1(2)
C3 C7 C5 120.3(2)
C3 C7 H7 119.8
C5 C7 H7 119.8

loop_
_geom_bond_atom_site_label_1
_geom_bond_atom_site_label_2
_geom_bond_distance
O2 C6 1.273(3)
O1 C5 1.349(3)
O1 H1 1.01(4)
O3 C6 1.251(3)
C1 C2 1.396(3)
C1 C5 1.399(3)
C1 C6 1.500(3)
C2 C4 1.375(3)
C2 H2 0.9500
C3 C7 1.380(3)
C3 C4 1.388(3)
C3 H3 0.9500
C4 N1 1.471(3)
N1 H5 0.97(3)
N1 H4 0.94(4)
N1 H6 1.00(4)
C5 C7 1.399(3)
C7 H7 0.9500
